data_7202758
loop_
_publ_author_name
'Bromley, Stefan T.'

_publ_section_title
;
 A computational study into the viability of new molecular materials
 polymorphs based on fully-coordinated inorganic nanoclusters
;
_journal_issue 6
_journal_name_full CrystEngComm
_journal_page_first 463
_journal_paper_doi 10.1039/b701689a
_journal_volume 9
_journal_year 2007
_space_group_crystal_system triclinic
_space_group_IT_number 1
_space_group_name_Hall 'P 1'
_space_group_name_H-M_alt 'P 1'
_audit_creation_date 'Wed Feb 21 18:42:42 2007'
_audit_creation_method 'generated by GDIS v0.87'
_cell_angle_alpha 89.83
_cell_angle_beta 77.77
_cell_angle_gamma 118.05
_cell_length_a 11.8906
_cell_length_b 11.1454
_cell_length_c 20.5398
_cell_volume 2331.125
_cod_data_source_file b701689a.txt
_cod_data_source_block block_1
_cod_struct_determination_method theoretical
_cod_database_code 7202758

loop_
_space_group_symop_id
_space_group_symop_operation_xyz
1 x,y,z

loop_
_atom_site_label
_atom_site_fract_x
_atom_site_fract_y
_atom_site_fract_z
Si 0.7381 0.6536 0.7697
Si 0.2634 0.3493 0.2295
Si 0.6606 0.6136 0.6387
Si 0.3410 0.3893 0.3605
Si 0.9070 0.5336 0.7498
Si 0.0945 0.4693 0.2494
Si 0.5741 0.5553 0.8710
Si 0.4275 0.4476 0.1282
Si 0.7856 0.3301 0.8729
Si 0.2159 0.6727 0.1263
Si 0.7910 0.4698 0.5618
Si 0.2106 0.5330 0.4374
Si 0.9171 0.4269 0.6515
Si 0.0845 0.5759 0.3477
Si 0.6195 0.3585 0.9447
Si 0.3820 0.6443 0.0545
Si 0.4356 0.5037 0.6377
Si 0.5660 0.4992 0.3615
Si 0.2876 0.4129 0.8724
Si 0.7139 0.5900 0.1268
Si 0.7030 0.0829 0.8120
Si 0.2986 0.9199 0.1872
Si 0.7614 0.1273 0.6931
Si 0.2402 0.8756 0.3061
Si 0.2299 0.3835 0.7679
Si 0.7717 0.6194 0.2313
Si 0.6261 0.2664 0.5356
Si 0.3754 0.7364 0.4636
Si 0.3742 0.1259 0.9733
Si 0.6273 0.8770 0.0259
Si 0.3663 0.2641 0.5707
Si 0.6353 0.7388 0.4285
Si 0.2072 0.1580 0.9458
Si 0.7943 0.8449 0.0534
Si 0.5560 0.0181 0.6134
Si 0.4455 0.9848 0.3858
Si 0.4168 -0.0623 0.8810
Si 0.5848 1.0652 0.1182
Si 0.0695 0.0878 0.7569
Si 0.9320 0.9151 0.2423
Si 0.1991 0.0575 0.6341
Si 0.8024 0.9454 0.3651
Si 0.0832 -0.0306 0.8472
Si 0.9183 1.0335 0.1520
Si 0.2526 -0.1492 0.8198
Si 0.7489 1.1521 0.1794
Si 0.3308 -0.0937 0.6696
Si 0.6708 1.0966 0.3295
O 0.7300 0.7006 0.6960
O 0.2715 0.3022 0.3032
O 0.8849 0.6667 0.7632
O 0.1166 0.3361 0.2360
O 0.9014 0.4594 0.8198
O 0.1002 0.5435 0.1794
O 0.7717 0.6038 0.5787
O 0.2298 0.3991 0.4205
O 1.0302 0.5371 0.6897
O -0.0287 0.4657 0.3095
O 0.6020 0.4944 0.9356
O 0.3995 0.5085 0.0636
O 0.5631 0.6628 0.6106
O 0.4385 0.3401 0.3885
O 0.4226 0.5292 0.8903
O 0.5790 0.4736 0.1089
O 0.7673 0.3809 0.9499
O 0.2343 0.6219 0.0493
O 0.9282 0.4888 0.5766
O 0.0734 0.5141 0.4226
O 0.7940 0.1896 0.8585
O 0.2075 0.8133 0.1407
O 0.7612 0.4043 0.4898
O 0.2404 0.5985 0.5094
O 0.8914 0.2686 0.6527
O 0.1102 0.7343 0.3465
O 0.4955 0.2372 1.0018
O 0.5061 0.7657 -0.0026
O 0.3097 0.4834 0.6968
O 0.6919 0.5194 0.3024
O 0.3214 0.3427 0.8047
O 0.6802 0.6601 0.1945
O 0.3850 0.4192 0.5746
O 0.6166 0.5837 0.4246
O 0.1960 0.2983 0.9391
O 0.8056 0.7045 0.0601
O 0.6687 0.1597 0.7553
O 0.3328 0.8432 0.2439
O 0.5677 -0.0378 0.8599
O 0.4339 1.0407 0.1393
O 0.6819 0.0331 0.6403
O 0.3196 0.9698 0.3589
O 0.6101 0.1119 0.5399
O 0.3915 0.8909 0.4592
O 0.0988 0.2472 0.7567
O 0.9027 0.7557 0.2424
O 0.3926 -0.0081 0.9547
O 0.6090 1.0109 0.0445
O 0.2302 0.1318 0.5564
O 0.7713 0.8711 0.4428
O 0.0922 0.0328 0.9191
O 0.9093 0.9701 0.0801
O 0.4953 0.2656 0.5233
O 0.5063 0.7373 0.4759
O 0.2243 0.0955 1.0163
O 0.7773 0.9074 -0.0171
O 0.3742 0.0049 0.8248
O 0.6270 0.9978 0.1750
O 0.4598 0.0571 0.6704
O 0.5418 0.9458 0.3288
O 0.0607 0.0356 0.6825
O 0.9408 0.9673 0.3167
O 0.2188 -0.0777 0.6406
O 0.7828 1.0806 0.3585
O -0.0406 -0.0277 0.8212
O 1.0421 1.0306 0.1780
O 0.1052 -0.1652 0.8501
O 0.8963 1.1680 0.1491
O 0.2625 -0.1881 0.7426
O 0.7391 1.1910 0.2566
O 0.7931 0.0429 0.7495
O 0.2085 0.9600 0.2497
O 0.2998 -0.2204 0.8735
O 0.7017 1.2233 0.1257
O 0.4277 -0.1384 0.6140
O 0.5739 1.1413 0.3852
O 0.3605 0.1984 0.9063
O 0.6411 0.8045 0.0929
O 0.6335 0.2949 0.8718
O 0.3681 0.7080 0.1274
O 0.7979 0.4357 0.7077
O 0.2036 0.5672 0.2914
O 0.6652 0.3273 0.6064
O 0.3364 0.6756 0.3928
O 0.3262 0.1957 0.6499
O 0.6753 0.8072 0.3493
O 0.1903 0.0735 0.7800
O 0.8112 0.9294 0.2192
O 0.6160 0.4966 0.8007
O 0.3856 0.5062 0.1985
O 0.5324 0.4605 0.6684
O 0.4691 0.5423 0.3308
O 0.6897 0.7163 0.8380
O 0.3119 0.2866 0.1611
O 0.2006 0.4619 0.8347
O 0.8009 0.5409 0.1645

loop_
_cod_changelog_entry_id
_cod_changelog_entry_author
_cod_changelog_entry_date
_cod_changelog_entry_text
1 'Vaitkus, Antanas' 2022-09-15T18:20:00+03:00
;
 Added an explicit space group operation list and updated space group
 information.
;
